data_1574812
loop_
_publ_author_name
'Wang, Yuyi'
'Shi, Tao'
'Yue, Ling'
'Zhou, Guijiang'
'Su, Bochao'

_publ_section_title
;
 Carbene-stabilized 6,12-diboraanthanthrenes: unveiling the multistage
 redox properties of polycyclic aromatic hydrocarbons featuring
 electron-rich boron centers.
;
_journal_issue 27
_journal_name_full 'Chemical science'
_journal_page_first 12510
_journal_page_last 12518
_journal_paper_doi 10.1039/d5sc02449h
_journal_volume 16
_journal_year 2025
_chemical_formula_sum 'C72 H80 B2 F16 N2 Sb2'
_chemical_formula_weight 1542.50
_space_group_crystal_system monoclinic
_space_group_IT_number 14
_space_group_name_Hall '-P 2yn'
_space_group_name_H-M_alt 'P 1 21/n 1'
_atom_sites_solution_hydrogens geom
_audit_creation_method SHELXL-2014/7
_audit_update_record
;
2024-12-27 deposited with the CCDC.	2025-06-05 downloaded from the CCDC.
;
_cell_angle_alpha 90
_cell_angle_beta 92.894(3)
_cell_angle_gamma 90
_cell_formula_units_Z 4
_cell_length_a 11.1837(11)
_cell_length_b 32.500(3)
_cell_length_c 21.1355(19)
_cell_measurement_reflns_used 9957
_cell_measurement_temperature 150(2)
_cell_measurement_theta_max 27.29
_cell_measurement_theta_min 2.21
_cell_volume 7672.3(12)
_computing_cell_refinement 'Bruker SAINT'
_computing_data_collection 'Bruker APEX2'
_computing_data_reduction 'Bruker SAINT'
_computing_molecular_graphics 'Bruker SHELXTL'
_computing_publication_material 'Bruker SHELXTL'
_computing_structure_refinement 'SHELXL-2014/7 (Sheldrick, 2014)'
_computing_structure_solution 'SHELXS-97 (Sheldrick 2008)'
_diffrn_ambient_temperature 150(2)
_diffrn_measured_fraction_theta_full 0.996
_diffrn_measured_fraction_theta_max 0.988
_diffrn_measurement_device_type 'Bruker APEX-II CCD'
_diffrn_measurement_method '\f and \w scans'
_diffrn_radiation_type MoK\a
_diffrn_radiation_wavelength 0.71073
_diffrn_reflns_av_R_equivalents 0.0612
_diffrn_reflns_av_unetI/netI 0.0604
_diffrn_reflns_Laue_measured_fraction_full 0.996
_diffrn_reflns_Laue_measured_fraction_max 0.988
_diffrn_reflns_limit_h_max 14
_diffrn_reflns_limit_h_min -13
_diffrn_reflns_limit_k_max 38
_diffrn_reflns_limit_k_min -42
_diffrn_reflns_limit_l_max 22
_diffrn_reflns_limit_l_min -27
_diffrn_reflns_number 60352
_diffrn_reflns_point_group_measured_fraction_full 0.996
_diffrn_reflns_point_group_measured_fraction_max 0.988
_diffrn_reflns_theta_full 25.242
_diffrn_reflns_theta_max 27.572
_diffrn_reflns_theta_min 1.928
_exptl_absorpt_coefficient_mu 0.782
_exptl_absorpt_correction_type none
_exptl_crystal_colour red
_exptl_crystal_density_diffrn 1.335
_exptl_crystal_description block
_exptl_crystal_F_000 3128
_exptl_crystal_size_max 0.120
_exptl_crystal_size_mid 0.110
_exptl_crystal_size_min 0.090
_refine_diff_density_max 1.838
_refine_diff_density_min -1.352
_refine_diff_density_rms 0.098
_refine_ls_extinction_method none
_refine_ls_goodness_of_fit_ref 1.032
_refine_ls_hydrogen_treatment constr
_refine_ls_matrix_type full
_refine_ls_number_parameters 863
_refine_ls_number_reflns 17553
_refine_ls_number_restraints 0
_refine_ls_restrained_S_all 1.032
_refine_ls_R_factor_all 0.0824
_refine_ls_R_factor_gt 0.0640
_refine_ls_shift/su_max 0.002
_refine_ls_shift/su_mean 0.000
_refine_ls_structure_factor_coef Fsqd
_refine_ls_weighting_details 'w=1/[\s^2^(Fo^2^)+(0.0657P)^2^+18.7355P] where P=(Fo^2^+2Fc^2^)/3'
_refine_ls_weighting_scheme calc
_refine_ls_wR_factor_gt 0.1579
_refine_ls_wR_factor_ref 0.1694
_reflns_Friedel_coverage 0.000
_reflns_number_gt 13519
_reflns_number_total 17553
_reflns_threshold_expression 'I > 2\s(I)'
_cod_data_source_file d5sc02449h2.cif
_cod_data_source_block su4
_cod_depositor_comments 'Adding full bibliography for 1574804--1574812.cif.'
_cod_original_cell_volume 7672.4(12)
_cod_original_sg_symbol_H-M 'P 21/n'
_cod_database_code 1574812
_shelx_shelxl_version_number 2014/7
_shelx_space_group_comment
;
The symmetry employed for this shelxl refinement is uniquely defined
by the following loop, which should always be used as a source of
symmetry information in preference to the above space-group names.
They are only intended as comments.
;
_shelx_estimated_absorpt_t_min 0.912
_shelx_estimated_absorpt_t_max 0.933

loop_
_space_group_symop_operation_xyz
'x, y, z'
'-x+1/2, y+1/2, -z+1/2'
'-x, -y, -z'
'x-1/2, -y-1/2, z-1/2'

loop_
_atom_site_label
_atom_site_type_symbol
_atom_site_fract_x
_atom_site_fract_y
_atom_site_fract_z
_atom_site_U_iso_or_equiv
_atom_site_adp_type
_atom_site_occupancy
_atom_site_site_symmetry_order
_atom_site_calc_flag
_atom_site_refinement_flags_posn
_atom_site_refinement_flags_adp
_atom_site_refinement_flags_occupancy
_atom_site_disorder_assembly
_atom_site_disorder_group
Sb2 Sb 0.99295(3) 0.16546(2) 0.79953(2) 0.03644(9) Uani 1 1 d . . . . .
Sb1 Sb 0.12853(3) 0.50954(2) 0.79319(2) 0.06604(14) Uani 1 1 d . . . . .
N1 N 0.5762(3) 0.47087(9) 0.67713(15) 0.0295(7) Uani 1 1 d . . . . .
F7 F 1.0636(4) 0.19705(11) 0.73816(17) 0.0777(10) Uani 1 1 d . . . . .
F8 F 0.9078(4) 0.21036(11) 0.82656(17) 0.0810(11) Uani 1 1 d . . . . .
F9 F 0.9267(4) 0.13391(11) 0.86261(18) 0.0841(12) Uani 1 1 d . . . . .
F11 F 1.1176(3) 0.18022(13) 0.85746(18) 0.0813(11) Uani 1 1 d . . . . .
N2 N 0.4692(3) 0.21011(9) 0.63177(15) 0.0296(7) Uani 1 1 d . . . . .
F10 F 1.0811(4) 0.12042(10) 0.77436(19) 0.0804(11) Uani 1 1 d . . . . .
C26 C 0.6056(3) 0.45802(11) 0.73408(18) 0.0284(8) Uani 1 1 d . . . . .
C22 C 0.4796(3) 0.21384(11) 0.69275(18) 0.0283(8) Uani 1 1 d . . . . .
C8 C 0.5069(3) 0.34324(11) 0.76247(16) 0.0258(7) Uani 1 1 d . . . . .
C55 C 0.5261(4) 0.26029(12) 0.54911(18) 0.0346(9) Uani 1 1 d . . . . .
C9 C 0.4033(3) 0.32041(11) 0.77870(17) 0.0267(7) Uani 1 1 d . . . . .
C6 C 0.7268(3) 0.34248(11) 0.74457(17) 0.0260(7) Uani 1 1 d . . . . .
F16 F 1.6573(4) 0.13277(14) 0.9855(3) 0.1075(16) Uani 1 1 d . . . . .
C16 C 0.6110(3) 0.27923(11) 0.72997(17) 0.0286(8) Uani 1 1 d . . . . .
C7 C 0.6145(3) 0.32153(11) 0.74411(16) 0.0264(7) Uani 1 1 d . . . . .
F12 F 0.8707(3) 0.15121(19) 0.74172(19) 0.1116(17) Uani 1 1 d . . . . .
C17 C 0.3903(3) 0.27756(11) 0.76518(17) 0.0291(8) Uani 1 1 d . . . . .
C1 C 0.7359(3) 0.38654(11) 0.75048(18) 0.0302(8) Uani 1 1 d . . . . .
C15 C 0.7187(4) 0.25784(12) 0.72045(18) 0.0328(8) Uani 1 1 d . . . . .
H00M H 0.7152 0.2296 0.7090 0.039 Uiso 1 1 calc R U . . .
C5 C 0.8333(3) 0.31934(12) 0.73942(18) 0.0306(8) Uani 1 1 d . . . . .
C10 C 0.3103(3) 0.34118(12) 0.80961(18) 0.0306(8) Uani 1 1 d . . . . .
C14 C 0.8272(3) 0.27666(12) 0.72728(19) 0.0318(8) Uani 1 1 d . . . . .
H00P H 0.8986 0.2611 0.7239 0.038 Uiso 1 1 calc R U . . .
C13 C 0.5058(3) 0.38621(11) 0.76740(17) 0.0285(8) Uani 1 1 d . . . . .
C18 C 0.2904(4) 0.25750(13) 0.78682(19) 0.0351(9) Uani 1 1 d . . . . .
H00R H 0.2798 0.2292 0.7770 0.042 Uiso 1 1 calc R U . . .
F15 F 1.4847(4) 0.18819(13) 0.9864(2) 0.0951(13) Uani 1 1 d . . . . .
C43 C 0.4921(4) 0.17156(12) 0.7249(2) 0.0365(9) Uani 1 1 d . . . . .
C31 C 0.5636(4) 0.44535(12) 0.61949(18) 0.0326(8) Uani 1 1 d . . . . .
C19 C 0.2054(4) 0.27698(13) 0.8221(2) 0.0379(9) Uani 1 1 d . . . . .
H00V H 0.1418 0.2617 0.8387 0.046 Uiso 1 1 calc R U . . .
C25 C 0.6213(4) 0.49383(12) 0.7802(2) 0.0357(9) Uani 1 1 d . . . . .
C51 C 0.3160(4) 0.25500(12) 0.57830(19) 0.0358(9) Uani 1 1 d . . . . .
C50 C 0.4368(4) 0.24333(12) 0.58629(17) 0.0321(8) Uani 1 1 d . . . . .
C12 C 0.4046(4) 0.40610(12) 0.79161(19) 0.0333(8) Uani 1 1 d . . . . .
H00Z H 0.4009 0.4353 0.7914 0.040 Uiso 1 1 calc R U . . .
C23 C 0.5607(4) 0.51825(12) 0.6728(2) 0.0379(9) Uani 1 1 d . . . . .
C56 C 0.2149(4) 0.24169(13) 0.6190(2) 0.0372(9) Uani 1 1 d . . . . .
H56 H 0.2480 0.2229 0.6530 0.045 Uiso 1 1 calc R U . . .
C36 C 0.4494(4) 0.43147(13) 0.5984(2) 0.0373(9) Uani 1 1 d . . . . .
C2 C 0.8481(4) 0.40418(12) 0.7570(2) 0.0358(9) Uani 1 1 d . . . . .
H013 H 0.8543 0.4332 0.7610 0.043 Uiso 1 1 calc R U . . .
C49 C 0.3709(4) 0.15805(13) 0.7490(2) 0.0450(11) Uani 1 1 d . . . . .
H01A H 0.3557 0.1728 0.7882 0.067 Uiso 1 1 calc R U . . .
H01B H 0.3725 0.1284 0.7573 0.067 Uiso 1 1 calc R U . . .
H01C H 0.3073 0.1643 0.7168 0.067 Uiso 1 1 calc R U . . .
C59 C 0.6611(4) 0.25513(14) 0.5593(2) 0.0390(9) Uani 1 1 d . . . . .
H53 H 0.6774 0.2351 0.5947 0.047 Uiso 1 1 calc R U . . .
C20 C 0.2143(4) 0.31827(13) 0.83274(19) 0.0351(9) Uani 1 1 d . . . . .
H016 H 0.1553 0.3318 0.8560 0.042 Uiso 1 1 calc R U . . .
C11 C 0.3135(4) 0.38448(13) 0.8149(2) 0.0347(8) Uani 1 1 d . . . . .
H017 H 0.2513 0.3985 0.8350 0.042 Uiso 1 1 calc R U . . .
C45 C 0.4755(4) 0.16485(12) 0.6090(2) 0.0384(9) Uani 1 1 d . . . . .
C37 C 0.7966(4) 0.44685(13) 0.6050(2) 0.0394(9) Uani 1 1 d . . . . .
H41 H 0.7993 0.4597 0.6480 0.047 Uiso 1 1 calc R U . . .
C40 C 0.3341(4) 0.43502(14) 0.6332(2) 0.0417(10) Uani 1 1 d . . . . .
H44 H 0.3520 0.4496 0.6743 0.050 Uiso 1 1 calc R U . . .
C32 C 0.6662(4) 0.43742(12) 0.5846(2) 0.0365(9) Uani 1 1 d . . . . .
C54 C 0.4879(4) 0.28808(14) 0.5015(2) 0.0430(10) Uani 1 1 d . . . . .
H01D H 0.5457 0.3000 0.4756 0.052 Uiso 1 1 calc R U . . .
C27 C 0.4460(5) 0.52944(13) 0.6371(2) 0.0479(11) Uani 1 1 d . . . . .
H01E H 0.3787 0.5163 0.6571 0.072 Uiso 1 1 calc R U . . .
H01F H 0.4488 0.5199 0.5932 0.072 Uiso 1 1 calc R U . . .
H01G H 0.4357 0.5594 0.6376 0.072 Uiso 1 1 calc R U . . .
C33 C 0.6476(5) 0.41702(14) 0.5267(2) 0.0460(11) Uani 1 1 d . . . . .
H01H H 0.7145 0.4117 0.5020 0.055 Uiso 1 1 calc R U . . .
C3 C 0.9534(4) 0.38062(13) 0.7578(2) 0.0391(9) Uani 1 1 d . . . . .
H01I H 1.0292 0.3933 0.7656 0.047 Uiso 1 1 calc R U . . .
C35 C 0.4402(5) 0.41105(15) 0.5403(2) 0.0481(11) Uani 1 1 d . . . . .
H01J H 0.3639 0.4014 0.5250 0.058 Uiso 1 1 calc R U . . .
C24 C 0.5578(4) 0.52881(13) 0.7433(2) 0.0416(10) Uani 1 1 d . . . . .
H01K H 0.4741 0.5314 0.7559 0.050 Uiso 1 1 calc R U . . .
H01L H 0.5994 0.5552 0.7522 0.050 Uiso 1 1 calc R U . . .
C4 C 0.9458(4) 0.33930(13) 0.7473(2) 0.0362(9) Uani 1 1 d . . . . .
H01M H 1.0172 0.3236 0.7452 0.043 Uiso 1 1 calc R U . . .
C58 C 0.1600(4) 0.27957(14) 0.6500(2) 0.0441(10) Uani 1 1 d . . . . .
H01N H 0.2241 0.2968 0.6690 0.066 Uiso 1 1 calc R U . . .
H01O H 0.1072 0.2706 0.6830 0.066 Uiso 1 1 calc R U . . .
H01P H 0.1137 0.2954 0.6179 0.066 Uiso 1 1 calc R U . . .
C52 C 0.2857(5) 0.28300(14) 0.5297(2) 0.0443(10) Uani 1 1 d . . . . .
H01Q H 0.2047 0.2915 0.5233 0.053 Uiso 1 1 calc R U . . .
C30 C 0.5672(5) 0.48662(15) 0.8446(2) 0.0458(11) Uani 1 1 d . . . . .
H01R H 0.4796 0.4864 0.8391 0.069 Uiso 1 1 calc R U . . .
H01S H 0.5925 0.5087 0.8738 0.069 Uiso 1 1 calc R U . . .
H01T H 0.5949 0.4601 0.8618 0.069 Uiso 1 1 calc R U . . .
C67 C 1.3561(5) 0.14587(18) 0.9244(2) 0.0536(12) Uani 1 1 d . . . . .
H01U H 1.2949 0.1661 0.9252 0.064 Uiso 1 1 calc R U . . .
C53 C 0.3699(5) 0.29854(15) 0.4912(2) 0.0497(12) Uani 1 1 d . . . . .
H01V H 0.3464 0.3166 0.4575 0.060 Uiso 1 1 calc R U . . .
C61 C 0.7190(5) 0.29663(15) 0.5780(2) 0.0486(11) Uani 1 1 d . . . . .
H01W H 0.7061 0.3163 0.5432 0.073 Uiso 1 1 calc R U . . .
H01$ H 0.8051 0.2928 0.5869 0.073 Uiso 1 1 calc R U . . .
H01 H 0.6825 0.3073 0.6159 0.073 Uiso 1 1 calc R U . . .
C46 C 0.3497(5) 0.14997(14) 0.5879(3) 0.0503(12) Uani 1 1 d . . . . .
H1 H 0.3533 0.1210 0.5752 0.075 Uiso 1 1 calc R U . . .
H2 H 0.3190 0.1666 0.5519 0.075 Uiso 1 1 calc R U . . .
H3 H 0.2965 0.1528 0.6230 0.075 Uiso 1 1 calc R U . . .
C44 C 0.5291(4) 0.14517(13) 0.6689(2) 0.0433(10) Uani 1 1 d . . . . .
H4 H 0.6174 0.1442 0.6678 0.052 Uiso 1 1 calc R U . . .
H5 H 0.4988 0.1167 0.6731 0.052 Uiso 1 1 calc R U . . .
C66 C 1.3363(5) 0.10972(19) 0.8927(2) 0.0585(14) Uani 1 1 d . . . . .
H6 H 1.2608 0.1046 0.8715 0.070 Uiso 1 1 calc R U . . .
B2 B 0.4888(4) 0.25693(13) 0.72920(19) 0.0285(9) Uani 1 1 d . . . . .
C29 C 0.7565(5) 0.50228(14) 0.7932(3) 0.0493(12) Uani 1 1 d . . . . .
H7 H 0.7921 0.4799 0.8190 0.074 Uiso 1 1 calc R U . . .
H8 H 0.7670 0.5284 0.8160 0.074 Uiso 1 1 calc R U . . .
H9 H 0.7960 0.5039 0.7529 0.074 Uiso 1 1 calc R U . . .
C41 C 0.2847(4) 0.39250(16) 0.6475(2) 0.0490(12) Uani 1 1 d . . . . .
H10 H 0.2579 0.3790 0.6078 0.074 Uiso 1 1 calc R U . . .
H11 H 0.2169 0.3952 0.6748 0.074 Uiso 1 1 calc R U . . .
H12 H 0.3475 0.3759 0.6691 0.074 Uiso 1 1 calc R U . . .
C48 C 0.5848(5) 0.17071(15) 0.7812(2) 0.0525(12) Uani 1 1 d . . . . .
H13 H 0.6644 0.1767 0.7661 0.079 Uiso 1 1 calc R U . . .
H14 H 0.5852 0.1434 0.8009 0.079 Uiso 1 1 calc R U . . .
H15 H 0.5639 0.1915 0.8124 0.079 Uiso 1 1 calc R U . . .
F3 F 0.0328(5) 0.4714(2) 0.8270(3) 0.142(2) Uani 1 1 d . . . . .
C28 C 0.6668(5) 0.53649(13) 0.6395(3) 0.0492(11) Uani 1 1 d . . . . .
H16 H 0.6638 0.5275 0.5952 0.074 Uiso 1 1 calc R U . . .
H17 H 0.7418 0.5271 0.6608 0.074 Uiso 1 1 calc R U . . .
H18 H 0.6629 0.5666 0.6412 0.074 Uiso 1 1 calc R U . . .
C39 C 0.8696(5) 0.40680(15) 0.6080(2) 0.0503(12) Uani 1 1 d . . . . .
H19 H 0.8262 0.3859 0.6312 0.075 Uiso 1 1 calc R U . . .
H20 H 0.9475 0.4119 0.6299 0.075 Uiso 1 1 calc R U . . .
H21 H 0.8815 0.3970 0.5650 0.075 Uiso 1 1 calc R U . . .
C57 C 0.1150(4) 0.21915(16) 0.5805(2) 0.0494(11) Uani 1 1 d . . . . .
H22 H 0.0793 0.2378 0.5483 0.074 Uiso 1 1 calc R U . . .
H23 H 0.0534 0.2102 0.6088 0.074 Uiso 1 1 calc R U . . .
H24 H 0.1485 0.1951 0.5597 0.074 Uiso 1 1 calc R U . . .
C47 C 0.5561(5) 0.16112(14) 0.5533(2) 0.0543(13) Uani 1 1 d . . . . .
H02A H 0.6375 0.1697 0.5666 0.081 Uiso 1 1 calc R U . . .
H02B H 0.5253 0.1788 0.5185 0.081 Uiso 1 1 calc R U . . .
H02C H 0.5572 0.1325 0.5389 0.081 Uiso 1 1 calc R U . . .
C62 C 1.4629(5) 0.15251(17) 0.9544(2) 0.0547(12) Uani 1 1 d . . . . .
C63 C 1.5511(5) 0.12397(17) 0.9538(3) 0.0577(13) Uani 1 1 d . . . . .
C60 C 0.7206(5) 0.23911(17) 0.5001(2) 0.0533(12) Uani 1 1 d . . . . .
H02D H 0.6803 0.2139 0.4852 0.080 Uiso 1 1 calc R U . . .
H02E H 0.8052 0.2332 0.5107 0.080 Uiso 1 1 calc R U . . .
H02F H 0.7144 0.2600 0.4667 0.080 Uiso 1 1 calc R U . . .
C38 C 0.8559(5) 0.47618(16) 0.5589(3) 0.0522(12) Uani 1 1 d . . . . .
H02G H 0.8694 0.4617 0.5193 0.078 Uiso 1 1 calc R U . . .
H02H H 0.9327 0.4857 0.5780 0.078 Uiso 1 1 calc R U . . .
H02I H 0.8034 0.4999 0.5502 0.078 Uiso 1 1 calc R U . . .
C42 C 0.2369(5) 0.45940(18) 0.5948(3) 0.0593(14) Uani 1 1 d . . . . .
H02J H 0.2688 0.4863 0.5833 0.089 Uiso 1 1 calc R U . . .
H02K H 0.1671 0.4632 0.6204 0.089 Uiso 1 1 calc R U . . .
H02L H 0.2130 0.4441 0.5562 0.089 Uiso 1 1 calc R U . . .
F5 F 0.2488(5) 0.4926(2) 0.8532(4) 0.169(3) Uani 1 1 d . . . . .
C34 C 0.5368(5) 0.40435(15) 0.5044(2) 0.0541(13) Uani 1 1 d . . . . .
H027 H 0.5270 0.3910 0.4645 0.065 Uiso 1 1 calc R U . . .
C65 C 1.4259(8) 0.08055(18) 0.8912(3) 0.0744(19) Uani 1 1 d . . . . .
H028 H 1.4127 0.0555 0.8689 0.089 Uiso 1 1 calc R U . . .
B1 B 0.6177(4) 0.41036(14) 0.7502(2) 0.0301(9) Uani 1 1 d . . . . .
C64 C 1.5360(7) 0.0883(2) 0.9229(3) 0.0755(18) Uani 1 1 d . . . . .
H02M H 1.5989 0.0687 0.9225 0.091 Uiso 1 1 calc R U . . .
F14 F 0.7806(5) 0.1185(2) 0.4802(3) 0.142(2) Uani 1 1 d . . . . .
F13 F 0.8555(6) 0.1535(2) 0.5868(3) 0.151(2) Uani 1 1 d . . . . .
F6 F 0.0153(5) 0.5219(3) 0.7326(3) 0.234(5) Uani 1 1 d . . . . .
C68 C 0.9193(7) 0.1198(3) 0.5657(4) 0.090(2) Uani 1 1 d . . . . .
C73 C 1.0145(8) 0.1074(3) 0.6019(5) 0.097(2) Uani 1 1 d . . . . .
H02N H 1.0367 0.1201 0.6412 0.116 Uiso 1 1 calc R U . . .
C72 C 1.0817(8) 0.0729(3) 0.5766(6) 0.118(4) Uani 1 1 d . . . . .
H02O H 1.1516 0.0626 0.5984 0.142 Uiso 1 1 calc R U . . .
C69 C 0.8804(8) 0.1029(3) 0.5124(4) 0.103(3) Uani 1 1 d . . . . .
C71 C 1.0384(9) 0.0559(3) 0.5187(5) 0.097(2) Uani 1 1 d . . . . .
H02P H 1.0809 0.0337 0.5010 0.116 Uiso 1 1 calc R U . . .
C70 C 0.9346(9) 0.0705(3) 0.4863(6) 0.123(4) Uani 1 1 d . . . . .
H02Q H 0.9041 0.0583 0.4480 0.147 Uiso 1 1 calc R U . . .
F1 F 0.2226(7) 0.5442(4) 0.7520(7) 0.344(9) Uani 1 1 d . . . . .
F2 F 0.0826(14) 0.5459(3) 0.8450(4) 0.322(8) Uani 1 1 d . . . . .
F4 F 0.1957(13) 0.4711(4) 0.7457(4) 0.335(9) Uani 1 1 d . . . . .

loop_
_atom_site_aniso_label
_atom_site_aniso_U_11
_atom_site_aniso_U_22
_atom_site_aniso_U_33
_atom_site_aniso_U_23
_atom_site_aniso_U_13
_atom_site_aniso_U_12
Sb2 0.03719(16) 0.03067(14) 0.04135(16) 0.00490(11) 0.00087(11) 0.00127(11)
Sb1 0.0411(2) 0.0538(2) 0.1052(3) 0.0084(2) 0.0229(2) 0.00284(16)
N1 0.0313(16) 0.0197(14) 0.0376(17) 0.0000(13) 0.0031(14) 0.0004(12)
F7 0.093(3) 0.066(2) 0.077(2) 0.0159(17) 0.034(2) -0.0100(19)
F8 0.107(3) 0.068(2) 0.070(2) 0.0134(17) 0.020(2) 0.055(2)
F9 0.123(3) 0.0543(19) 0.078(2) 0.0124(17) 0.037(2) -0.020(2)
F11 0.065(2) 0.097(3) 0.079(2) -0.017(2) -0.0248(19) 0.006(2)
N2 0.0320(17) 0.0230(15) 0.0342(16) 0.0003(13) 0.0052(13) -0.0035(13)
F10 0.094(3) 0.0453(18) 0.103(3) -0.0163(18) 0.017(2) 0.0191(18)
C26 0.0208(17) 0.0267(18) 0.0376(19) -0.0015(15) -0.0002(15) 0.0026(14)
C22 0.0251(18) 0.0259(18) 0.0339(19) 0.0045(15) 0.0023(15) -0.0023(14)
C8 0.0247(17) 0.0279(18) 0.0245(16) 0.0041(14) -0.0015(14) 0.0025(14)
C55 0.044(2) 0.031(2) 0.0293(18) -0.0011(15) 0.0058(17) -0.0053(17)
C9 0.0241(17) 0.0282(18) 0.0278(17) 0.0008(14) -0.0003(14) 0.0010(14)
C6 0.0246(17) 0.0255(18) 0.0278(17) 0.0009(14) 0.0011(14) 0.0037(14)
F16 0.060(2) 0.099(3) 0.158(4) 0.014(3) -0.043(3) 0.006(2)
C16 0.034(2) 0.0256(18) 0.0263(17) 0.0040(14) 0.0013(15) 0.0020(15)
C7 0.0270(18) 0.0299(18) 0.0220(16) 0.0022(14) -0.0003(14) 0.0020(14)
F12 0.048(2) 0.213(5) 0.072(2) -0.037(3) -0.0122(18) -0.018(3)
C17 0.0327(19) 0.0265(18) 0.0281(17) 0.0053(14) 0.0011(15) 0.0013(15)
C1 0.0312(19) 0.0230(17) 0.0363(19) 0.0012(15) 0.0000(16) 0.0031(15)
C15 0.038(2) 0.0267(18) 0.0339(19) 0.0023(15) 0.0030(17) 0.0025(16)
C5 0.0280(19) 0.0308(19) 0.0327(19) 0.0005(15) -0.0003(15) 0.0030(15)
C10 0.0266(18) 0.034(2) 0.0310(18) -0.0009(15) -0.0008(15) 0.0036(15)
C14 0.0239(18) 0.0307(19) 0.041(2) 0.0038(16) 0.0023(16) 0.0078(15)
C13 0.0273(18) 0.0280(18) 0.0298(18) 0.0025(14) -0.0023(15) 0.0023(14)
C18 0.037(2) 0.034(2) 0.034(2) 0.0021(16) 0.0026(17) -0.0038(17)
F15 0.088(3) 0.078(3) 0.117(3) -0.036(2) -0.021(2) 0.006(2)
C43 0.042(2) 0.0255(19) 0.042(2) 0.0083(16) 0.0056(18) 0.0003(16)
C31 0.038(2) 0.0271(19) 0.0323(19) 0.0068(15) -0.0004(16) -0.0001(16)
C19 0.032(2) 0.039(2) 0.044(2) 0.0062(18) 0.0069(17) -0.0049(17)
C25 0.035(2) 0.0287(19) 0.043(2) -0.0079(17) 0.0007(18) 0.0008(16)
C51 0.042(2) 0.032(2) 0.034(2) -0.0005(16) 0.0032(17) -0.0057(17)
C50 0.043(2) 0.0288(19) 0.0253(17) -0.0012(15) 0.0055(16) -0.0056(16)
C12 0.0301(19) 0.0296(19) 0.040(2) 0.0009(16) -0.0022(16) 0.0059(16)
C23 0.044(2) 0.0224(18) 0.047(2) 0.0006(17) 0.0034(19) 0.0040(17)
C56 0.036(2) 0.039(2) 0.036(2) 0.0003(17) 0.0006(17) 0.0001(18)
C36 0.043(2) 0.031(2) 0.038(2) 0.0059(17) -0.0018(18) -0.0010(17)
C2 0.032(2) 0.0289(19) 0.047(2) -0.0050(17) -0.0013(17) -0.0012(16)
C49 0.052(3) 0.032(2) 0.052(3) 0.0100(19) 0.014(2) -0.0046(19)
C59 0.040(2) 0.041(2) 0.037(2) 0.0052(18) 0.0078(18) -0.0035(18)
C20 0.0283(19) 0.042(2) 0.035(2) 0.0003(17) 0.0052(16) 0.0036(17)
C11 0.0267(19) 0.037(2) 0.041(2) -0.0034(17) 0.0039(16) 0.0055(16)
C45 0.047(2) 0.0218(18) 0.048(2) -0.0056(17) 0.0117(19) -0.0030(17)
C37 0.039(2) 0.036(2) 0.044(2) -0.0016(18) 0.0099(19) 0.0013(18)
C40 0.039(2) 0.042(2) 0.043(2) 0.0063(19) -0.0054(19) -0.0030(19)
C32 0.047(2) 0.0236(18) 0.040(2) 0.0040(16) 0.0058(18) 0.0024(17)
C54 0.054(3) 0.041(2) 0.034(2) 0.0057(18) 0.008(2) -0.008(2)
C27 0.061(3) 0.027(2) 0.054(3) 0.0039(19) -0.005(2) 0.015(2)
C33 0.060(3) 0.039(2) 0.039(2) -0.0027(19) 0.012(2) 0.001(2)
C3 0.0229(19) 0.037(2) 0.056(3) -0.0028(19) -0.0031(18) -0.0029(16)
C35 0.060(3) 0.044(3) 0.040(2) 0.003(2) -0.007(2) -0.014(2)
C24 0.045(2) 0.028(2) 0.052(2) -0.0070(18) 0.000(2) 0.0074(18)
C4 0.0229(18) 0.039(2) 0.046(2) 0.0021(18) -0.0002(17) 0.0050(16)
C58 0.042(2) 0.046(3) 0.044(2) 0.003(2) 0.003(2) 0.004(2)
C52 0.049(3) 0.043(2) 0.040(2) 0.0072(19) -0.002(2) 0.002(2)
C30 0.051(3) 0.044(2) 0.043(2) -0.012(2) 0.000(2) 0.001(2)
C67 0.047(3) 0.067(3) 0.047(3) 0.008(2) 0.002(2) 0.002(2)
C53 0.069(3) 0.043(3) 0.037(2) 0.0094(19) 0.002(2) 0.004(2)
C61 0.053(3) 0.053(3) 0.041(2) 0.007(2) 0.010(2) -0.018(2)
C46 0.057(3) 0.034(2) 0.060(3) -0.012(2) 0.006(2) -0.012(2)
C44 0.049(3) 0.026(2) 0.056(3) 0.0010(19) 0.013(2) 0.0022(18)
C66 0.059(3) 0.078(4) 0.038(2) 0.014(3) -0.004(2) -0.022(3)
B2 0.035(2) 0.025(2) 0.0257(19) 0.0061(16) 0.0006(17) 0.0012(17)
C29 0.048(3) 0.037(2) 0.062(3) -0.015(2) -0.005(2) -0.005(2)
C41 0.042(3) 0.056(3) 0.048(3) 0.012(2) -0.009(2) -0.013(2)
C48 0.054(3) 0.046(3) 0.057(3) 0.023(2) -0.003(2) 0.002(2)
F3 0.122(4) 0.174(5) 0.125(4) 0.062(4) -0.033(3) -0.084(4)
C28 0.056(3) 0.026(2) 0.067(3) 0.006(2) 0.014(2) -0.004(2)
C39 0.052(3) 0.051(3) 0.049(3) -0.002(2) 0.011(2) 0.015(2)
C57 0.040(2) 0.058(3) 0.050(3) 0.001(2) -0.003(2) -0.012(2)
C47 0.075(4) 0.034(2) 0.056(3) -0.011(2) 0.027(3) -0.001(2)
C62 0.058(3) 0.059(3) 0.048(3) -0.004(2) 0.004(2) -0.001(3)
C63 0.050(3) 0.054(3) 0.069(3) 0.014(3) -0.005(3) 0.004(2)
C60 0.055(3) 0.058(3) 0.048(3) -0.001(2) 0.016(2) -0.005(2)
C38 0.047(3) 0.049(3) 0.061(3) 0.008(2) 0.014(2) -0.003(2)
C42 0.048(3) 0.061(3) 0.068(3) 0.006(3) -0.015(3) 0.003(2)
F5 0.062(3) 0.190(6) 0.252(8) 0.076(6) -0.034(4) -0.023(3)
C34 0.082(4) 0.046(3) 0.034(2) -0.007(2) 0.000(2) -0.009(3)
C65 0.122(6) 0.045(3) 0.058(3) -0.005(3) 0.020(4) -0.022(4)
B1 0.031(2) 0.030(2) 0.028(2) -0.0010(17) -0.0017(17) 0.0013(17)
C64 0.078(4) 0.065(4) 0.085(4) 0.013(3) 0.021(4) 0.021(3)
F14 0.106(4) 0.197(6) 0.123(4) -0.020(4) -0.006(3) 0.042(4)
F13 0.140(5) 0.165(6) 0.146(5) -0.038(4) -0.013(4) 0.029(5)
F6 0.075(3) 0.468(14) 0.157(5) 0.199(8) -0.016(3) -0.033(6)
C68 0.077(5) 0.095(6) 0.100(6) -0.006(5) 0.017(4) -0.001(4)
C73 0.083(5) 0.086(5) 0.119(7) 0.008(5) -0.011(5) -0.021(4)
C72 0.078(5) 0.099(7) 0.176(10) 0.077(7) 0.003(6) -0.026(5)
C69 0.090(6) 0.126(7) 0.095(6) 0.004(5) 0.021(5) 0.010(5)
C71 0.099(6) 0.073(5) 0.121(7) 0.020(5) 0.033(5) 0.000(5)
C70 0.116(7) 0.084(6) 0.176(10) 0.024(6) 0.085(7) 0.024(5)
F1 0.117(6) 0.342(13) 0.57(2) 0.329(15) -0.006(9) -0.081(7)
F2 0.58(2) 0.162(7) 0.214(9) -0.084(7) -0.076(11) 0.228(11)
F4 0.453(18) 0.404(16) 0.157(7) 0.025(9) 0.119(10) 0.304(15)

loop_
_atom_type_symbol
_atom_type_description
_atom_type_scat_dispersion_real
_atom_type_scat_dispersion_imag
_atom_type_scat_source
C C 0.0033 0.0016 'International Tables Vol C Tables 4.2.6.8 and 6.1.1.4'
H H 0.0000 0.0000 'International Tables Vol C Tables 4.2.6.8 and 6.1.1.4'
B B 0.0013 0.0007 'International Tables Vol C Tables 4.2.6.8 and 6.1.1.4'
N N 0.0061 0.0033 'International Tables Vol C Tables 4.2.6.8 and 6.1.1.4'
F F 0.0171 0.0103 'International Tables Vol C Tables 4.2.6.8 and 6.1.1.4'
Sb Sb -0.5866 1.5461 'International Tables Vol C Tables 4.2.6.8 and 6.1.1.4'

loop_
_geom_angle_atom_site_label_1
_geom_angle_atom_site_label_2
_geom_angle_atom_site_label_3
_geom_angle
_geom_angle_site_symmetry_1
_geom_angle_site_symmetry_3
_geom_angle_publ_flag
F12 Sb2 F8 91.5(2) . . ?
F12 Sb2 F10 89.9(2) . . ?
F8 Sb2 F10 178.46(18) . . ?
F12 Sb2 F7 90.2(2) . . ?
F8 Sb2 F7 91.32(17) . . ?
F10 Sb2 F7 89.15(17) . . ?
F12 Sb2 F9 91.6(2) . . ?
F8 Sb2 F9 89.07(17) . . ?
F10 Sb2 F9 90.41(18) . . ?
F7 Sb2 F9 178.16(19) . . ?
F12 Sb2 F11 179.4(2) . . ?
F8 Sb2 F11 88.48(18) . . ?
F10 Sb2 F11 90.06(18) . . ?
F7 Sb2 F11 89.21(19) . . ?
F9 Sb2 F11 89.00(19) . . ?
F2 Sb1 F4 172.0(6) . . ?
F2 Sb1 F1 94.5(7) . . ?
F4 Sb1 F1 83.9(7) . . ?
F2 Sb1 F6 94.5(5) . . ?
F4 Sb1 F6 93.3(5) . . ?
F1 Sb1 F6 85.6(4) . . ?
F2 Sb1 F3 91.0(6) . . ?
F4 Sb1 F3 90.9(6) . . ?
F1 Sb1 F3 173.9(6) . . ?
F6 Sb1 F3 91.4(3) . . ?
F2 Sb1 F5 89.9(4) . . ?
F4 Sb1 F5 82.4(5) . . ?
F1 Sb1 F5 95.4(4) . . ?
F6 Sb1 F5 175.4(5) . . ?
F3 Sb1 F5 87.2(2) . . ?
C26 N1 C31 126.4(3) . . ?
C26 N1 C23 113.3(3) . . ?
C31 N1 C23 120.2(3) . . ?
C22 N2 C50 125.9(3) . . ?
C22 N2 C45 113.3(3) . . ?
C50 N2 C45 120.3(3) . . ?
N1 C26 C25 111.3(3) . . ?
N1 C26 B1 121.7(3) . . ?
C25 C26 B1 127.0(3) . . ?
N2 C22 C43 111.0(3) . . ?
N2 C22 B2 124.2(3) . . ?
C43 C22 B2 124.6(3) . . ?
C13 C8 C9 119.2(3) . . ?
C13 C8 C7 120.7(3) . . ?
C9 C8 C7 120.0(3) . . ?
C54 C55 C50 116.9(4) . . ?
C54 C55 C59 115.8(4) . . ?
C50 C55 C59 127.0(4) . . ?
C10 C9 C17 119.0(3) . . ?
C10 C9 C8 118.8(3) . . ?
C17 C9 C8 122.2(3) . . ?
C5 C6 C7 119.3(3) . . ?
C5 C6 C1 118.5(3) . . ?
C7 C6 C1 122.2(3) . . ?
C7 C16 C15 119.7(4) . . ?
C7 C16 B2 118.4(3) . . ?
C15 C16 B2 121.8(3) . . ?
C16 C7 C6 118.8(3) . . ?
C16 C7 C8 120.9(3) . . ?
C6 C7 C8 120.2(3) . . ?
C18 C17 C9 117.8(4) . . ?
C18 C17 B2 124.8(4) . . ?
C9 C17 B2 117.4(3) . . ?
C2 C1 C6 118.8(3) . . ?
C2 C1 B1 124.8(4) . . ?
C6 C1 B1 116.4(3) . . ?
C14 C15 C16 121.7(4) . . ?
C14 C15 H00M 119.1 . . ?
C16 C15 H00M 119.1 . . ?
C14 C5 C4 120.4(4) . . ?
C14 C5 C6 120.1(4) . . ?
C4 C5 C6 119.5(4) . . ?
C11 C10 C20 121.0(4) . . ?
C11 C10 C9 119.4(4) . . ?
C20 C10 C9 119.5(4) . . ?
C15 C14 C5 119.8(4) . . ?
C15 C14 H00P 120.1 . . ?
C5 C14 H00P 120.1 . . ?
C8 C13 C12 119.4(4) . . ?
C8 C13 B1 118.8(3) . . ?
C12 C13 B1 121.7(3) . . ?
C17 C18 C19 123.1(4) . . ?
C17 C18 H00R 118.5 . . ?
C19 C18 H00R 118.5 . . ?
C49 C43 C44 111.8(4) . . ?
C49 C43 C22 109.9(3) . . ?
C44 C43 C22 100.4(3) . . ?
C49 C43 C48 108.1(4) . . ?
C44 C43 C48 112.9(4) . . ?
C22 C43 C48 113.6(3) . . ?
C36 C31 C32 121.5(4) . . ?
C36 C31 N1 119.3(4) . . ?
C32 C31 N1 119.1(4) . . ?
C20 C19 C18 119.3(4) . . ?
C20 C19 H00V 120.3 . . ?
C18 C19 H00V 120.3 . . ?
C26 C25 C24 101.9(3) . . ?
C26 C25 C30 114.4(4) . . ?
C24 C25 C30 111.8(4) . . ?
C26 C25 C29 109.3(3) . . ?
C24 C25 C29 112.5(4) . . ?
C30 C25 C29 107.1(4) . . ?
C52 C51 C50 117.3(4) . . ?
C52 C51 C56 116.2(4) . . ?
C50 C51 C56 126.5(4) . . ?
C51 C50 C55 122.0(4) . . ?
C51 C50 N2 118.5(3) . . ?
C55 C50 N2 119.3(4) . . ?
C11 C12 C13 121.6(4) . . ?
C11 C12 H00Z 119.2 . . ?
C13 C12 H00Z 119.2 . . ?
C27 C23 C28 109.8(4) . . ?
C27 C23 C24 112.1(4) . . ?
C28 C23 C24 114.5(4) . . ?
C27 C23 N1 111.1(3) . . ?
C28 C23 N1 108.9(3) . . ?
C24 C23 N1 100.0(3) . . ?
C51 C56 C57 112.3(4) . . ?
C51 C56 C58 109.8(4) . . ?
C57 C56 C58 108.2(4) . . ?
C51 C56 H56 108.8 . . ?
C57 C56 H56 108.8 . . ?
C58 C56 H56 108.8 . . ?
C35 C36 C31 117.2(4) . . ?
C35 C36 C40 115.8(4) . . ?
C31 C36 C40 126.9(4) . . ?
C1 C2 C3 122.2(4) . . ?
C1 C2 H013 118.9 . . ?
C3 C2 H013 118.9 . . ?
C43 C49 H01A 109.5 . . ?
C43 C49 H01B 109.5 . . ?
H01A C49 H01B 109.5 . . ?
C43 C49 H01C 109.5 . . ?
H01A C49 H01C 109.5 . . ?
H01B C49 H01C 109.5 . . ?
C55 C59 C60 112.9(4) . . ?
C55 C59 C61 109.9(4) . . ?
C60 C59 C61 108.2(4) . . ?
C55 C59 H53 108.6 . . ?
C60 C59 H53 108.6 . . ?
C61 C59 H53 108.6 . . ?
C19 C20 C10 120.8(4) . . ?
C19 C20 H016 119.6 . . ?
C10 C20 H016 119.6 . . ?
C12 C11 C10 120.4(4) . . ?
C12 C11 H017 119.8 . . ?
C10 C11 H017 119.8 . . ?
C44 C45 C47 112.9(4) . . ?
C44 C45 C46 115.4(4) . . ?
C47 C45 C46 108.7(4) . . ?
C44 C45 N2 99.3(3) . . ?
C47 C45 N2 110.7(3) . . ?
C46 C45 N2 109.5(4) . . ?
C32 C37 C39 109.8(4) . . ?
C32 C37 C38 112.4(4) . . ?
C39 C37 C38 107.9(4) . . ?
C32 C37 H41 108.9 . . ?
C39 C37 H41 108.9 . . ?
C38 C37 H41 108.9 . . ?
C36 C40 C41 110.6(4) . . ?
C36 C40 C42 112.1(4) . . ?
C41 C40 C42 108.5(4) . . ?
C36 C40 H44 108.5 . . ?
C41 C40 H44 108.5 . . ?
C42 C40 H44 108.5 . . ?
C33 C32 C31 116.9(4) . . ?
C33 C32 C37 116.1(4) . . ?
C31 C32 C37 127.0(4) . . ?
C53 C54 C55 121.9(4) . . ?
C53 C54 H01D 119.0 . . ?
C55 C54 H01D 119.0 . . ?
C23 C27 H01E 109.5 . . ?
C23 C27 H01F 109.5 . . ?
H01E C27 H01F 109.5 . . ?
C23 C27 H01G 109.5 . . ?
H01E C27 H01G 109.5 . . ?
H01F C27 H01G 109.5 . . ?
C34 C33 C32 122.5(5) . . ?
C34 C33 H01H 118.7 . . ?
C32 C33 H01H 118.7 . . ?
C4 C3 C2 119.3(4) . . ?
C4 C3 H01I 120.3 . . ?
C2 C3 H01I 120.3 . . ?
C34 C35 C36 122.5(5) . . ?
C34 C35 H01J 118.7 . . ?
C36 C35 H01J 118.7 . . ?
C23 C24 C25 107.3(3) . . ?
C23 C24 H01K 110.3 . . ?
C25 C24 H01K 110.3 . . ?
C23 C24 H01L 110.3 . . ?
C25 C24 H01L 110.3 . . ?
H01K C24 H01L 108.5 . . ?
C3 C4 C5 121.2(4) . . ?
C3 C4 H01M 119.4 . . ?
C5 C4 H01M 119.4 . . ?
C56 C58 H01N 109.5 . . ?
C56 C58 H01O 109.5 . . ?
H01N C58 H01O 109.5 . . ?
C56 C58 H01P 109.5 . . ?
H01N C58 H01P 109.5 . . ?
H01O C58 H01P 109.5 . . ?
C53 C52 C51 121.7(5) . . ?
C53 C52 H01Q 119.1 . . ?
C51 C52 H01Q 119.1 . . ?
C25 C30 H01R 109.5 . . ?
C25 C30 H01S 109.5 . . ?
H01R C30 H01S 109.5 . . ?
C25 C30 H01T 109.5 . . ?
H01R C30 H01T 109.5 . . ?
H01S C30 H01T 109.5 . . ?
C62 C67 C66 119.3(6) . . ?
C62 C67 H01U 120.4 . . ?
C66 C67 H01U 120.4 . . ?
C54 C53 C52 120.0(4) . . ?
C54 C53 H01V 120.0 . . ?
C52 C53 H01V 120.0 . . ?
C59 C61 H01W 109.5 . . ?
C59 C61 H01$ 109.5 . . ?
H01W C61 H01$ 109.5 . . ?
C59 C61 H01 109.5 . . ?
H01W C61 H01 109.5 . . ?
H01$ C61 H01 109.5 . . ?
C45 C46 H1 109.5 . . ?
C45 C46 H2 109.5 . . ?
H1 C46 H2 109.5 . . ?
C45 C46 H3 109.5 . . ?
H1 C46 H3 109.5 . . ?
H2 C46 H3 109.5 . . ?
C45 C44 C43 107.4(3) . . ?
C45 C44 H4 110.2 . . ?
C43 C44 H4 110.2 . . ?
C45 C44 H5 110.2 . . ?
C43 C44 H5 110.2 . . ?
H4 C44 H5 108.5 . . ?
C67 C66 C65 120.1(5) . . ?
C67 C66 H6 119.9 . . ?
C65 C66 H6 119.9 . . ?
C17 B2 C16 116.7(3) . . ?
C17 B2 C22 126.5(4) . . ?
C16 B2 C22 116.8(3) . . ?
C25 C29 H7 109.5 . . ?
C25 C29 H8 109.5 . . ?
H7 C29 H8 109.5 . . ?
C25 C29 H9 109.5 . . ?
H7 C29 H9 109.5 . . ?
H8 C29 H9 109.5 . . ?
C40 C41 H10 109.5 . . ?
C40 C41 H11 109.5 . . ?
H10 C41 H11 109.5 . . ?
C40 C41 H12 109.5 . . ?
H10 C41 H12 109.5 . . ?
H11 C41 H12 109.5 . . ?
C43 C48 H13 109.5 . . ?
C43 C48 H14 109.5 . . ?
H13 C48 H14 109.5 . . ?
C43 C48 H15 109.5 . . ?
H13 C48 H15 109.5 . . ?
H14 C48 H15 109.5 . . ?
C23 C28 H16 109.5 . . ?
C23 C28 H17 109.5 . . ?
H16 C28 H17 109.5 . . ?
C23 C28 H18 109.5 . . ?
H16 C28 H18 109.5 . . ?
H17 C28 H18 109.5 . . ?
C37 C39 H19 109.5 . . ?
C37 C39 H20 109.5 . . ?
H19 C39 H20 109.5 . . ?
C37 C39 H21 109.5 . . ?
H19 C39 H21 109.5 . . ?
H20 C39 H21 109.5 . . ?
C56 C57 H22 109.5 . . ?
C56 C57 H23 109.5 . . ?
H22 C57 H23 109.5 . . ?
C56 C57 H24 109.5 . . ?
H22 C57 H24 109.5 . . ?
H23 C57 H24 109.5 . . ?
C45 C47 H02A 109.5 . . ?
C45 C47 H02B 109.5 . . ?
H02A C47 H02B 109.5 . . ?
C45 C47 H02C 109.5 . . ?
H02A C47 H02C 109.5 . . ?
H02B C47 H02C 109.5 . . ?
C67 C62 C63 121.1(5) . . ?
C67 C62 F15 120.4(5) . . ?
C63 C62 F15 118.5(5) . . ?
C64 C63 C62 121.6(6) . . ?
C64 C63 F16 120.5(6) . . ?
C62 C63 F16 118.0(5) . . ?
C59 C60 H02D 109.5 . . ?
C59 C60 H02E 109.5 . . ?
H02D C60 H02E 109.5 . . ?
C59 C60 H02F 109.5 . . ?
H02D C60 H02F 109.5 . . ?
H02E C60 H02F 109.5 . . ?
C37 C38 H02G 109.5 . . ?
C37 C38 H02H 109.5 . . ?
H02G C38 H02H 109.5 . . ?
C37 C38 H02I 109.5 . . ?
H02G C38 H02I 109.5 . . ?
H02H C38 H02I 109.5 . . ?
C40 C42 H02J 109.5 . . ?
C40 C42 H02K 109.5 . . ?
H02J C42 H02K 109.5 . . ?
C40 C42 H02L 109.5 . . ?
H02J C42 H02L 109.5 . . ?
H02K C42 H02L 109.5 . . ?
C33 C34 C35 119.2(4) . . ?
C33 C34 H027 120.4 . . ?
C35 C34 H027 120.4 . . ?
C66 C65 C64 119.3(6) . . ?
C66 C65 H028 120.3 . . ?
C64 C65 H028 120.3 . . ?
C1 B1 C13 117.0(3) . . ?
C1 B1 C26 123.9(4) . . ?
C13 B1 C26 119.1(3) . . ?
C63 C64 C65 118.5(6) . . ?
C63 C64 H02M 120.7 . . ?
C65 C64 H02M 120.7 . . ?
C69 C68 C73 125.8(9) . . ?
C69 C68 F13 117.0(8) . . ?
C73 C68 F13 117.2(8) . . ?
C68 C73 C72 115.4(9) . . ?
C68 C73 H02N 122.3 . . ?
C72 C73 H02N 122.3 . . ?
C71 C72 C73 117.3(8) . . ?
C71 C72 H02O 121.3 . . ?
C73 C72 H02O 121.3 . . ?
C68 C69 C70 123.0(10) . . ?
C68 C69 F14 119.9(9) . . ?
C70 C69 F14 117.1(10) . . ?
C70 C71 C72 122.0(9) . . ?
C70 C71 H02P 119.0 . . ?
C72 C71 H02P 119.0 . . ?
C69 C70 C71 116.4(11) . . ?
C69 C70 H02Q 121.8 . . ?
C71 C70 H02Q 121.8 . . ?

loop_
_geom_bond_atom_site_label_1
_geom_bond_atom_site_label_2
_geom_bond_distance
_geom_bond_site_symmetry_2
_geom_bond_publ_flag
Sb2 F12 1.846(3) . ?
Sb2 F8 1.849(3) . ?
Sb2 F10 1.858(3) . ?
Sb2 F7 1.861(3) . ?
Sb2 F9 1.865(3) . ?
Sb2 F11 1.871(3) . ?
Sb1 F2 1.708(7) . ?
Sb1 F4 1.792(8) . ?
Sb1 F1 1.796(6) . ?
Sb1 F6 1.801(5) . ?
Sb1 F3 1.808(5) . ?
Sb1 F5 1.884(6) . ?
N1 C26 1.301(5) . ?
N1 C31 1.475(5) . ?
N1 C23 1.552(5) . ?
N2 C22 1.294(5) . ?
N2 C50 1.478(5) . ?
N2 C45 1.551(5) . ?
C26 C25 1.522(5) . ?
C26 B1 1.590(6) . ?
C22 C43 1.537(5) . ?
C22 B2 1.599(6) . ?
C8 C13 1.400(5) . ?
C8 C9 1.432(5) . ?
C8 C7 1.464(5) . ?
C55 C54 1.402(6) . ?
C55 C50 1.413(6) . ?
C55 C59 1.524(6) . ?
C9 C10 1.426(5) . ?
C9 C17 1.428(5) . ?
C6 C5 1.418(5) . ?
C6 C7 1.428(5) . ?
C6 C1 1.441(5) . ?
F16 C63 1.363(6) . ?
C16 C7 1.407(5) . ?
C16 C15 1.414(5) . ?
C16 B2 1.546(6) . ?
C17 C18 1.390(6) . ?
C17 B2 1.525(6) . ?
C1 C2 1.379(5) . ?
C1 B1 1.532(6) . ?
C15 C14 1.360(6) . ?
C15 H00M 0.9500 . ?
C5 C14 1.412(5) . ?
C5 C4 1.418(5) . ?
C10 C11 1.412(6) . ?
C10 C20 1.413(6) . ?
C14 H00P 0.9500 . ?
C13 C12 1.421(5) . ?
C13 B1 1.537(6) . ?
C18 C19 1.391(6) . ?
C18 H00R 0.9500 . ?
F15 C62 1.358(6) . ?
C43 C49 1.535(6) . ?
C43 C44 1.535(6) . ?
C43 C48 1.538(6) . ?
C31 C36 1.406(6) . ?
C31 C32 1.419(6) . ?
C19 C20 1.363(6) . ?
C19 H00V 0.9500 . ?
C25 C24 1.532(6) . ?
C25 C30 1.535(6) . ?
C25 C29 1.548(6) . ?
C51 C52 1.401(6) . ?
C51 C50 1.406(6) . ?
C51 C56 1.517(6) . ?
C12 C11 1.351(6) . ?
C12 H00Z 0.9500 . ?
C23 C27 1.499(6) . ?
C23 C28 1.530(6) . ?
C23 C24 1.531(6) . ?
C56 C57 1.535(6) . ?
C56 C58 1.538(6) . ?
C56 H56 1.0000 . ?
C36 C35 1.395(6) . ?
C36 C40 1.522(7) . ?
C2 C3 1.405(6) . ?
C2 H013 0.9500 . ?
C49 H01A 0.9800 . ?
C49 H01B 0.9800 . ?
C49 H01C 0.9800 . ?
C59 C60 1.538(6) . ?
C59 C61 1.539(6) . ?
C59 H53 1.0000 . ?
C20 H016 0.9500 . ?
C11 H017 0.9500 . ?
C45 C44 1.516(6) . ?
C45 C47 1.523(6) . ?
C45 C46 1.532(6) . ?
C37 C32 1.530(6) . ?
C37 C39 1.536(6) . ?
C37 C38 1.536(6) . ?
C37 H41 1.0000 . ?
C40 C41 1.524(6) . ?
C40 C42 1.543(6) . ?
C40 H44 1.0000 . ?
C32 C33 1.397(6) . ?
C54 C53 1.370(7) . ?
C54 H01D 0.9500 . ?
C27 H01E 0.9800 . ?
C27 H01F 0.9800 . ?
C27 H01G 0.9800 . ?
C33 C34 1.367(7) . ?
C33 H01H 0.9500 . ?
C3 C4 1.363(6) . ?
C3 H01I 0.9500 . ?
C35 C34 1.368(8) . ?
C35 H01J 0.9500 . ?
C24 H01K 0.9900 . ?
C24 H01L 0.9900 . ?
C4 H01M 0.9500 . ?
C58 H01N 0.9800 . ?
C58 H01O 0.9800 . ?
C58 H01P 0.9800 . ?
C52 C53 1.372(7) . ?
C52 H01Q 0.9500 . ?
C30 H01R 0.9800 . ?
C30 H01S 0.9800 . ?
C30 H01T 0.9800 . ?
C67 C62 1.341(7) . ?
C67 C66 1.365(8) . ?
C67 H01U 0.9500 . ?
C53 H01V 0.9500 . ?
C61 H01W 0.9800 . ?
C61 H01$ 0.9800 . ?
C61 H01 0.9800 . ?
C46 H1 0.9800 . ?
C46 H2 0.9800 . ?
C46 H3 0.9800 . ?
C44 H4 0.9900 . ?
C44 H5 0.9900 . ?
C66 C65 1.381(9) . ?
C66 H6 0.9500 . ?
C29 H7 0.9800 . ?
C29 H8 0.9800 . ?
C29 H9 0.9800 . ?
C41 H10 0.9800 . ?
C41 H11 0.9800 . ?
C41 H12 0.9800 . ?
C48 H13 0.9800 . ?
C48 H14 0.9800 . ?
C48 H15 0.9800 . ?
C28 H16 0.9800 . ?
C28 H17 0.9800 . ?
C28 H18 0.9800 . ?
C39 H19 0.9800 . ?
C39 H20 0.9800 . ?
C39 H21 0.9800 . ?
C57 H22 0.9800 . ?
C57 H23 0.9800 . ?
C57 H24 0.9800 . ?
C47 H02A 0.9800 . ?
C47 H02B 0.9800 . ?
C47 H02C 0.9800 . ?
C62 C63 1.355(8) . ?
C63 C64 1.338(9) . ?
C60 H02D 0.9800 . ?
C60 H02E 0.9800 . ?
C60 H02F 0.9800 . ?
C38 H02G 0.9800 . ?
C38 H02H 0.9800 . ?
C38 H02I 0.9800 . ?
C42 H02J 0.9800 . ?
C42 H02K 0.9800 . ?
C42 H02L 0.9800 . ?
C34 H027 0.9500 . ?
C65 C64 1.394(10) . ?
C65 H028 0.9500 . ?
C64 H02M 0.9500 . ?
F14 C69 1.375(10) . ?
F13 C68 1.392(10) . ?
C68 C69 1.307(12) . ?
C68 C73 1.341(11) . ?
C73 C72 1.465(13) . ?
C73 H02N 0.9500 . ?
C72 C71 1.407(13) . ?
C72 H02O 0.9500 . ?
C69 C70 1.346(12) . ?
C71 C70 1.401(13) . ?
C71 H02P 0.9500 . ?
C70 H02Q 0.9500 . ?
